data_7127237
loop_
_publ_author_name
'Su, Hai-Yan'
'Zhu, Xiao-Lei'
'Huang, Yangen'
'Xu, Xiu-Hua'
'Qing, Feng-Ling'

_publ_section_title
;
 Copper-catalyzed chemoselective C-H functionalization of
 quinoxalin-2(1<i>H</i>)-ones with hexafluoroisopropanol.
;
_journal_issue 84
_journal_name_full 'Chemical communications (Cambridge, England)'
_journal_page_first 12805
_journal_page_last 12808
_journal_paper_doi 10.1039/d0cc05623e
_journal_volume 56
_journal_year 2020
_chemical_formula_sum 'C19 H13 F6 N3 O4'
_chemical_formula_weight 461.32
_space_group_crystal_system monoclinic
_space_group_IT_number 14
_space_group_name_Hall '-P 2yn'
_space_group_name_H-M_alt 'P 1 21/n 1'
_atom_sites_solution_hydrogens geom
_audit_creation_method SHELXL-2013
_audit_update_record
;
2020-07-28 deposited with the CCDC.	2020-09-15 downloaded from the CCDC.
;
_cell_angle_alpha 90
_cell_angle_beta 94.2020(10)
_cell_angle_gamma 90
_cell_formula_units_Z 4
_cell_length_a 10.5749(4)
_cell_length_b 11.9556(4)
_cell_length_c 15.5244(6)
_cell_measurement_reflns_used 9994
_cell_measurement_temperature 293(2)
_cell_measurement_theta_max 54.000
_cell_measurement_theta_min 4.304
_cell_volume 1957.46(12)
_computing_cell_refinement 'Bruker SAINT'
_computing_data_collection 'Bruker APEX2'
_computing_data_reduction 'Bruker SAINT'
_computing_molecular_graphics 'Bruker SHELXTL'
_computing_publication_material 'Bruker SHELXTL'
_computing_structure_refinement 'SHELXL-2013 (Sheldrick, 2013)'
_computing_structure_solution 'SHELXS-97 (Sheldrick 2008)'
_diffrn_ambient_temperature 293(2)
_diffrn_measured_fraction_theta_full 0.992
_diffrn_measured_fraction_theta_max 0.992
_diffrn_measurement_device_type 'Bruker APEX-II CCD'
_diffrn_measurement_method '\f and \w scans'
_diffrn_radiation_type MoK\a
_diffrn_radiation_wavelength 0.71073
_diffrn_reflns_av_R_equivalents 0.0385
_diffrn_reflns_av_unetI/netI 0.0213
_diffrn_reflns_Laue_measured_fraction_full 0.992
_diffrn_reflns_Laue_measured_fraction_max 0.992
_diffrn_reflns_limit_h_max 12
_diffrn_reflns_limit_h_min -12
_diffrn_reflns_limit_k_max 14
_diffrn_reflns_limit_k_min -14
_diffrn_reflns_limit_l_max 18
_diffrn_reflns_limit_l_min -18
_diffrn_reflns_number 28477
_diffrn_reflns_point_group_measured_fraction_full 0.992
_diffrn_reflns_point_group_measured_fraction_max 0.992
_diffrn_reflns_theta_full 25.242
_diffrn_reflns_theta_max 25.498
_diffrn_reflns_theta_min 2.575
_exptl_absorpt_coefficient_mu 0.148
_exptl_absorpt_correction_T_max 0.7456
_exptl_absorpt_correction_T_min 0.6586
_exptl_absorpt_correction_type multi-scan
_exptl_absorpt_process_details sadabs
_exptl_crystal_colour yellow
_exptl_crystal_density_diffrn 1.565
_exptl_crystal_description prismatic
_exptl_crystal_F_000 936
_exptl_crystal_size_max 0.200
_exptl_crystal_size_mid 0.150
_exptl_crystal_size_min 0.130
_refine_diff_density_max 0.289
_refine_diff_density_min -0.169
_refine_diff_density_rms 0.032
_refine_ls_extinction_coef 0.037(4)
_refine_ls_extinction_expression Fc^*^=kFc[1+0.001xFc^2^\l^3^/sin(2\q)]^-1/4^
_refine_ls_extinction_method SHELXL
_refine_ls_goodness_of_fit_ref 1.056
_refine_ls_hydrogen_treatment constr
_refine_ls_matrix_type full
_refine_ls_number_parameters 345
_refine_ls_number_reflns 3625
_refine_ls_number_restraints 1
_refine_ls_restrained_S_all 1.058
_refine_ls_R_factor_all 0.0549
_refine_ls_R_factor_gt 0.0427
_refine_ls_shift/su_max 0.017
_refine_ls_shift/su_mean 0.001
_refine_ls_structure_factor_coef Fsqd
_refine_ls_weighting_details 'w=1/[\s^2^(Fo^2^)+(0.0491P)^2^+0.6021P] where P=(Fo^2^+2Fc^2^)/3'
_refine_ls_weighting_scheme calc
_refine_ls_wR_factor_gt 0.1047
_refine_ls_wR_factor_ref 0.1158
_reflns_Friedel_coverage 0.000
_reflns_number_gt 2928
_reflns_number_total 3625
_reflns_threshold_expression 'I > 2\s(I)'
_cod_data_source_file d0cc05623e2.cif
_cod_data_source_block mo_d8v20359_0m
_cod_depositor_comments 'Adding full bibliography for 7127237.cif.'
_cod_original_sg_symbol_H-M 'P 21/n'
_cod_database_code 7127237
_shelx_space_group_comment
; 
The symmetry employed for this shelxl refinement is uniquely defined 
by the following loop, which should always be used as a source of 
symmetry information in preference to the above space-group names. 
They are only intended as comments. 
;
_shelx_estimated_absorpt_t_min 0.971
_shelx_estimated_absorpt_t_max 0.981
_shelxl_version_number 2013-4

loop_
_space_group_symop_operation_xyz
'x, y, z'
'-x+1/2, y+1/2, -z+1/2'
'-x, -y, -z'
'x-1/2, -y-1/2, z-1/2'

loop_
_atom_site_label
_atom_site_type_symbol
_atom_site_fract_x
_atom_site_fract_y
_atom_site_fract_z
_atom_site_U_iso_or_equiv
_atom_site_adp_type
_atom_site_occupancy
_atom_site_site_symmetry_order
_atom_site_calc_flag
_atom_site_refinement_flags_posn
_atom_site_refinement_flags_adp
_atom_site_refinement_flags_occupancy
_atom_site_disorder_assembly
_atom_site_disorder_group
O1 O 0.30211(12) 0.51293(13) 0.66437(10) 0.0706(4) Uani 1 1 d . . . . .
O2 O 0.44340(13) 0.60400(18) 0.79699(10) 0.0889(6) Uani 1 1 d . . . . .
H2 H 0.3886 0.5827 0.7606 0.133 Uiso 1 1 calc R U . . .
O3 O -0.0660(2) 0.4772(2) 0.22214(12) 0.1172(8) Uani 1 1 d . . . . .
O4 O -0.15252(19) 0.31573(19) 0.23506(12) 0.1079(7) Uani 1 1 d . . . . .
N1 N 0.58692(13) 0.41511(11) 0.58450(9) 0.0458(3) Uani 1 1 d . . . . .
N2 N 0.33142(12) 0.35577(12) 0.58565(8) 0.0448(3) Uani 1 1 d . . . . .
N3 N -0.08266(17) 0.3904(2) 0.26086(12) 0.0756(6) Uani 1 1 d . . . . .
C1 C 0.37378(16) 0.45023(15) 0.62733(10) 0.0480(4) Uani 1 1 d . . . . .
C2 C 0.50959(15) 0.47566(14) 0.62485(10) 0.0430(4) Uani 1 1 d . . . . .
C3 C 0.54087(16) 0.31957(14) 0.54250(10) 0.0446(4) Uani 1 1 d . . . . .
C4 C 0.62517(18) 0.25502(16) 0.49800(11) 0.0555(5) Uani 1 1 d . . . . .
H4 H 0.7098 0.2763 0.4980 0.067 Uiso 1 1 calc R U . . .
C5 C 0.5839(2) 0.16078(17) 0.45454(13) 0.0642(5) Uani 1 1 d . . . . .
H5 H 0.6400 0.1181 0.4249 0.077 Uiso 1 1 calc R U . . .
C6 C 0.4576(2) 0.12933(16) 0.45506(13) 0.0640(5) Uani 1 1 d . . . . .
H6 H 0.4300 0.0651 0.4256 0.077 Uiso 1 1 calc R U . . .
C7 C 0.37255(18) 0.19086(15) 0.49804(12) 0.0558(5) Uani 1 1 d . . . . .
H7 H 0.2883 0.1683 0.4978 0.067 Uiso 1 1 calc R U . . .
C8 C 0.41346(16) 0.28765(13) 0.54223(10) 0.0441(4) Uani 1 1 d . . . . .
C9 C 0.55877(17) 0.58329(14) 0.66531(10) 0.0478(4) Uani 1 1 d . . . . .
H9A H 0.5084 0.6439 0.6393 0.057 Uiso 1 1 calc R U . . .
H9B H 0.6448 0.5937 0.6490 0.057 Uiso 1 1 calc R U . . .
C10 C 0.56066(16) 0.59695(15) 0.76390(11) 0.0483(4) Uani 1 1 d . . . . .
C11 C 0.6335(3) 0.5008(2) 0.80953(14) 0.0732(6) Uani 1 1 d . . . . .
C12 C 0.6282(3) 0.7079(2) 0.78681(14) 0.0736(6) Uani 1 1 d . . . . .
C13 C 0.19660(16) 0.32528(16) 0.58869(11) 0.0527(4) Uani 1 1 d . . . . .
H13A H 0.1598 0.3694 0.6329 0.063 Uiso 1 1 calc R U . . .
H13B H 0.1907 0.2471 0.6047 0.063 Uiso 1 1 calc R U . . .
C14 C 0.12122(15) 0.34400(15) 0.50342(10) 0.0466(4) Uani 1 1 d . . . . .
C15 C 0.03266(17) 0.26540(16) 0.47273(13) 0.0574(5) Uani 1 1 d . . . . .
H15 H 0.0195 0.2013 0.5048 0.069 Uiso 1 1 calc R U . . .
C16 C -0.03667(17) 0.28218(18) 0.39411(13) 0.0624(5) Uani 1 1 d . U . . .
H16 H -0.0969 0.2301 0.3736 0.075 Uiso 1 1 calc R U . . .
C17 C -0.01503(17) 0.37620(18) 0.34742(11) 0.0561(5) Uani 1 1 d . U . . .
C18 C 0.06965(17) 0.45605(18) 0.37670(12) 0.0577(5) Uani 1 1 d . . . . .
H18 H 0.0816 0.5202 0.3445 0.069 Uiso 1 1 calc R U . . .
C19 C 0.13724(16) 0.43969(16) 0.45510(11) 0.0519(4) Uani 1 1 d . . . . .
H19 H 0.1947 0.4939 0.4759 0.062 Uiso 1 1 calc R U . . .
F1 F 0.5905(12) 0.4074(5) 0.7898(7) 0.102(3) Uani 0.5 1 d . . P A 1
F2 F 0.7586(9) 0.5016(9) 0.7866(6) 0.130(4) Uani 0.5 1 d . . P A 1
F3 F 0.6299(12) 0.5166(14) 0.8962(9) 0.119(4) Uani 0.5 1 d . . P A 1
F4 F 0.7302(10) 0.7236(10) 0.7595(9) 0.140(4) Uani 0.5 1 d . . P B 1
F5 F 0.6239(12) 0.7229(12) 0.8711(8) 0.119(4) Uani 0.5 1 d . . P B 1
F6 F 0.5419(13) 0.7854(8) 0.7545(7) 0.149(5) Uani 0.5 1 d . . P B 1
F1' F 0.5525(15) 0.4063(8) 0.7956(8) 0.138(4) Uani 0.5 1 d . . P A 2
F2' F 0.7349(9) 0.4766(7) 0.7831(7) 0.116(3) Uani 0.5 1 d . . P A 2
F3' F 0.6508(10) 0.5078(15) 0.8944(9) 0.095(3) Uani 0.5 1 d . . P A 2
F4' F 0.7556(7) 0.6953(9) 0.7737(8) 0.108(3) Uani 0.5 1 d . . P B 2
F5' F 0.5892(11) 0.7929(8) 0.7382(6) 0.108(3) Uani 0.5 1 d . . P B 2
F6' F 0.6307(8) 0.7415(10) 0.8690(7) 0.0728(16) Uani 0.5 1 d . . P B 2

loop_
_atom_site_aniso_label
_atom_site_aniso_U_11
_atom_site_aniso_U_22
_atom_site_aniso_U_33
_atom_site_aniso_U_23
_atom_site_aniso_U_13
_atom_site_aniso_U_12
O1 0.0430(7) 0.0872(10) 0.0811(10) -0.0343(8) 0.0002(7) 0.0073(7)
O2 0.0480(8) 0.1555(16) 0.0636(9) -0.0404(10) 0.0064(7) -0.0029(9)
O3 0.0999(15) 0.174(2) 0.0742(12) 0.0439(14) -0.0164(10) -0.0093(14)
O4 0.0980(13) 0.1321(16) 0.0872(12) -0.0460(12) -0.0367(10) 0.0162(12)
N1 0.0430(7) 0.0532(8) 0.0406(7) -0.0037(6) -0.0015(6) -0.0002(6)
N2 0.0392(7) 0.0528(8) 0.0416(7) 0.0010(6) -0.0032(6) -0.0023(6)
N3 0.0544(10) 0.1127(16) 0.0583(11) -0.0135(11) -0.0061(8) 0.0155(10)
C1 0.0429(9) 0.0578(10) 0.0423(9) -0.0051(8) -0.0037(7) 0.0027(8)
C2 0.0439(9) 0.0493(9) 0.0349(8) -0.0001(7) -0.0029(7) 0.0016(7)
C3 0.0455(9) 0.0488(9) 0.0382(8) -0.0017(7) -0.0061(7) 0.0035(7)
C4 0.0499(10) 0.0629(11) 0.0525(10) -0.0081(8) -0.0047(8) 0.0094(8)
C5 0.0683(13) 0.0611(12) 0.0612(12) -0.0137(9) -0.0084(10) 0.0203(10)
C6 0.0784(14) 0.0460(10) 0.0643(12) -0.0086(9) -0.0163(10) 0.0066(9)
C7 0.0581(11) 0.0480(10) 0.0590(11) -0.0007(8) -0.0104(9) -0.0026(8)
C8 0.0479(9) 0.0447(9) 0.0384(8) 0.0042(7) -0.0064(7) 0.0018(7)
C9 0.0517(10) 0.0486(9) 0.0420(9) -0.0028(7) -0.0030(7) -0.0012(7)
C10 0.0433(9) 0.0587(10) 0.0421(9) -0.0058(7) -0.0016(7) 0.0002(7)
C11 0.0944(18) 0.0745(16) 0.0490(12) 0.0084(10) -0.0061(11) 0.0039(14)
C12 0.0967(18) 0.0679(14) 0.0549(12) -0.0174(11) -0.0039(12) -0.0109(14)
C13 0.0433(9) 0.0674(11) 0.0470(9) 0.0040(8) 0.0011(7) -0.0086(8)
C14 0.0359(8) 0.0568(10) 0.0472(9) -0.0033(8) 0.0030(7) -0.0027(7)
C15 0.0490(10) 0.0597(11) 0.0630(11) -0.0018(9) 0.0012(8) -0.0111(8)
C16 0.0444(10) 0.0731(12) 0.0683(12) -0.0222(10) -0.0046(9) -0.0081(9)
C17 0.0420(9) 0.0798(12) 0.0458(9) -0.0083(9) -0.0005(7) 0.0092(9)
C18 0.0475(10) 0.0709(12) 0.0544(11) 0.0075(9) 0.0021(8) 0.0029(9)
C19 0.0418(9) 0.0591(10) 0.0542(10) 0.0007(8) 0.0001(8) -0.0069(8)
F1 0.185(8) 0.044(3) 0.077(3) 0.019(2) -0.002(4) 0.007(4)
F2 0.057(2) 0.225(9) 0.108(5) 0.063(5) 0.011(2) 0.038(4)
F3 0.208(11) 0.103(5) 0.042(3) 0.016(3) -0.020(6) 0.008(7)
F4 0.193(10) 0.115(5) 0.120(5) -0.038(4) 0.060(7) -0.103(7)
F5 0.158(7) 0.128(7) 0.071(5) -0.059(4) 0.005(4) -0.042(4)
F6 0.264(12) 0.063(5) 0.116(5) -0.022(4) -0.015(6) 0.050(5)
F1' 0.218(10) 0.108(5) 0.083(4) 0.033(3) -0.015(5) -0.081(5)
F2' 0.112(7) 0.107(3) 0.125(5) -0.004(3) -0.011(4) 0.077(4)
F3' 0.089(3) 0.137(7) 0.054(4) 0.012(4) -0.020(2) 0.020(3)
F4' 0.056(2) 0.142(7) 0.129(6) -0.067(5) 0.020(2) -0.041(3)
F5' 0.192(7) 0.048(3) 0.078(3) -0.001(2) -0.033(4) -0.026(4)
F6' 0.083(3) 0.076(3) 0.057(3) -0.023(2) -0.010(2) -0.014(2)

loop_
_atom_type_symbol
_atom_type_description
_atom_type_scat_dispersion_real
_atom_type_scat_dispersion_imag
_atom_type_scat_source
C C 0.0033 0.0016 'International Tables Vol C Tables 4.2.6.8 and 6.1.1.4'
H H 0.0000 0.0000 'International Tables Vol C Tables 4.2.6.8 and 6.1.1.4'
F F 0.0171 0.0103 'International Tables Vol C Tables 4.2.6.8 and 6.1.1.4'
N N 0.0061 0.0033 'International Tables Vol C Tables 4.2.6.8 and 6.1.1.4'
O O 0.0106 0.0060 'International Tables Vol C Tables 4.2.6.8 and 6.1.1.4'

loop_
_geom_angle_atom_site_label_1
_geom_angle_atom_site_label_2
_geom_angle_atom_site_label_3
_geom_angle
_geom_angle_site_symmetry_1
_geom_angle_site_symmetry_3
_geom_angle_publ_flag
C10 O2 H2 109.5 . . ?
C2 N1 C3 118.56(14) . . ?
C1 N2 C8 121.21(14) . . ?
C1 N2 C13 118.35(14) . . ?
C8 N2 C13 120.42(14) . . ?
O4 N3 O3 124.9(2) . . ?
O4 N3 C17 117.2(2) . . ?
O3 N3 C17 117.8(2) . . ?
O1 C1 N2 122.15(16) . . ?
O1 C1 C2 121.29(16) . . ?
N2 C1 C2 116.55(14) . . ?
N1 C2 C1 123.52(15) . . ?
N1 C2 C9 118.05(15) . . ?
C1 C2 C9 118.23(14) . . ?
N1 C3 C4 118.18(16) . . ?
N1 C3 C8 122.07(15) . . ?
C4 C3 C8 119.73(16) . . ?
C5 C4 C3 120.38(18) . . ?
C5 C4 H4 119.8 . . ?
C3 C4 H4 119.8 . . ?
C4 C5 C6 119.53(18) . . ?
C4 C5 H5 120.2 . . ?
C6 C5 H5 120.2 . . ?
C7 C6 C5 121.53(18) . . ?
C7 C6 H6 119.2 . . ?
C5 C6 H6 119.2 . . ?
C6 C7 C8 119.47(18) . . ?
C6 C7 H7 120.3 . . ?
C8 C7 H7 120.3 . . ?
C7 C8 N2 122.56(16) . . ?
C7 C8 C3 119.36(16) . . ?
N2 C8 C3 118.07(14) . . ?
C2 C9 C10 118.96(14) . . ?
C2 C9 H9A 107.6 . . ?
C10 C9 H9A 107.6 . . ?
C2 C9 H9B 107.6 . . ?
C10 C9 H9B 107.6 . . ?
H9A C9 H9B 107.0 . . ?
O2 C10 C11 108.04(17) . . ?
O2 C10 C12 106.05(17) . . ?
C11 C10 C12 109.40(17) . . ?
O2 C10 C9 115.51(14) . . ?
C11 C10 C9 110.54(15) . . ?
C12 C10 C9 107.10(15) . . ?
F2' C11 F3' 107.0(7) . . ?
F1 C11 F3 109.5(8) . . ?
F1 C11 F2 106.3(7) . . ?
F3 C11 F2 110.3(7) . . ?
F2' C11 F1' 107.2(7) . . ?
F3' C11 F1' 103.8(9) . . ?
F2' C11 C10 116.8(5) . . ?
F1 C11 C10 113.7(5) . . ?
F3' C11 C10 116.3(7) . . ?
F3 C11 C10 107.7(6) . . ?
F2 C11 C10 109.4(4) . . ?
F1' C11 C10 104.4(5) . . ?
F4 C12 F5 115.1(9) . . ?
F5' C12 F6' 107.4(6) . . ?
F4 C12 F6 110.9(8) . . ?
F5 C12 F6 101.6(7) . . ?
F5' C12 F4' 105.6(7) . . ?
F6' C12 F4' 102.8(6) . . ?
F4 C12 C10 117.9(6) . . ?
F5' C12 C10 114.4(4) . . ?
F5 C12 C10 107.2(7) . . ?
F6' C12 C10 117.2(6) . . ?
F6 C12 C10 102.3(5) . . ?
F4' C12 C10 108.2(5) . . ?
N2 C13 C14 112.61(13) . . ?
N2 C13 H13A 109.1 . . ?
C14 C13 H13A 109.1 . . ?
N2 C13 H13B 109.1 . . ?
C14 C13 H13B 109.1 . . ?
H13A C13 H13B 107.8 . . ?
C19 C14 C15 118.69(16) . . ?
C19 C14 C13 121.27(15) . . ?
C15 C14 C13 120.03(16) . . ?
C14 C15 C16 120.20(18) . . ?
C14 C15 H15 119.9 . . ?
C16 C15 H15 119.9 . . ?
C17 C16 C15 119.09(17) . . ?
C17 C16 H16 120.5 . . ?
C15 C16 H16 120.5 . . ?
C18 C17 C16 122.04(17) . . ?
C18 C17 N3 118.84(19) . . ?
C16 C17 N3 119.09(18) . . ?
C17 C18 C19 118.68(18) . . ?
C17 C18 H18 120.7 . . ?
C19 C18 H18 120.7 . . ?
C18 C19 C14 121.25(17) . . ?
C18 C19 H19 119.4 . . ?
C14 C19 H19 119.4 . . ?

loop_
_geom_bond_atom_site_label_1
_geom_bond_atom_site_label_2
_geom_bond_distance
_geom_bond_site_symmetry_2
_geom_bond_publ_flag
O1 C1 1.237(2) . ?
O2 C10 1.379(2) . ?
O2 H2 0.8200 . ?
O3 N3 1.219(3) . ?
O4 N3 1.208(3) . ?
N1 C2 1.288(2) . ?
N1 C3 1.386(2) . ?
N2 C1 1.361(2) . ?
N2 C8 1.399(2) . ?
N2 C13 1.476(2) . ?
N3 C17 1.485(3) . ?
C1 C2 1.471(2) . ?
C2 C9 1.508(2) . ?
C3 C4 1.399(2) . ?
C3 C8 1.400(2) . ?
C4 C5 1.368(3) . ?
C4 H4 0.9300 . ?
C5 C6 1.387(3) . ?
C5 H5 0.9300 . ?
C6 C7 1.373(3) . ?
C6 H6 0.9300 . ?
C7 C8 1.398(2) . ?
C7 H7 0.9300 . ?
C9 C10 1.538(2) . ?
C9 H9A 0.9700 . ?
C9 H9B 0.9700 . ?
C10 C11 1.528(3) . ?
C10 C12 1.536(3) . ?
C11 F2' 1.212(8) . ?
C11 F1 1.236(9) . ?
C11 F3' 1.320(14) . ?
C11 F3 1.361(14) . ?
C11 F2 1.395(9) . ?
C11 F1' 1.425(13) . ?
C12 F4 1.202(10) . ?
C12 F5' 1.313(10) . ?
C12 F5 1.324(13) . ?
C12 F6' 1.336(11) . ?
C12 F6 1.369(13) . ?
C12 F4' 1.386(8) . ?
C13 C14 1.511(2) . ?
C13 H13A 0.9700 . ?
C13 H13B 0.9700 . ?
C14 C19 1.385(2) . ?
C14 C15 1.386(2) . ?
C15 C16 1.391(3) . ?
C15 H15 0.9300 . ?
C16 C17 1.366(3) . ?
C16 H16 0.9300 . ?
C17 C18 1.364(3) . ?
C18 C19 1.379(2) . ?
C18 H18 0.9300 . ?
C19 H19 0.9300 . ?

loop_
_geom_hbond_atom_site_label_D
_geom_hbond_atom_site_label_H
_geom_hbond_atom_site_label_A
_geom_hbond_distance_DH
_geom_hbond_distance_HA
_geom_hbond_distance_DA
_geom_hbond_angle_DHA
_geom_hbond_site_symmetry_A
C13 H13B O4 0.97 2.63 3.165(2) 115.0 4_666
C4 H4 F6' 0.93 2.60 3.190(8) 121.6 2_646
O2 H2 O1 0.82 1.89 2.6844(19) 163.7 .
C13 H13B O4 0.97 2.63 3.165(2) 115.0 4_666
C4 H4 F6' 0.93 2.60 3.190(8) 121.6 2_646
O2 H2 O1 0.82 1.89 2.6844(19) 163.7 .
C13 H13B O4 0.97 2.63 3.165(2) 115.0 4_666
C4 H4 F6' 0.93 2.60 3.190(8) 121.6 2_646
O2 H2 O1 0.82 1.89 2.6844(19) 163.7 .
O2 H2 O1 0.82 1.89 2.6844(19) 163.7 .
C4 H4 F5 0.93 2.67 3.245(12) 121.0 2_646
C13 H13B O4 0.97 2.63 3.165(2) 115.0 4_666
O2 H2 O1 0.82 1.89 2.6844(19) 163.7 .
C4 H4 F5 0.93 2.67 3.245(12) 121.0 2_646
C13 H13B O4 0.97 2.63 3.165(2) 115.0 4_666
O2 H2 O1 0.82 1.89 2.6844(19) 163.7 .
C4 H4 F5 0.93 2.67 3.245(12) 121.0 2_646
C13 H13B O4 0.97 2.63 3.165(2) 115.0 4_666
O2 H2 O1 0.82 1.89 2.6844(19) 163.7 .
C4 H4 F5 0.93 2.67 3.245(12) 121.0 2_646
C13 H13B O4 0.97 2.63 3.165(2) 115.0 4_666
O2 H2 O1 0.82 1.89 2.6844(19) 163.7 .
C4 H4 F6' 0.93 2.60 3.190(8) 121.6 2_646
C13 H13B O4 0.97 2.63 3.165(2) 115.0 4_666
O2 H2 O1 0.82 1.89 2.6844(19) 163.7 .
C4 H4 F6' 0.93 2.60 3.190(8) 121.6 2_646
C13 H13B O4 0.97 2.63 3.165(2) 115.0 4_666

loop_
_geom_torsion_atom_site_label_1
_geom_torsion_atom_site_label_2
_geom_torsion_atom_site_label_3
_geom_torsion_atom_site_label_4
_geom_torsion
_geom_torsion_site_symmetry_1
_geom_torsion_site_symmetry_2
_geom_torsion_site_symmetry_3
_geom_torsion_site_symmetry_4
_geom_torsion_publ_flag
C8 N2 C1 O1 178.28(16) . . . . ?
C13 N2 C1 O1 -2.9(2) . . . . ?
C8 N2 C1 C2 -0.6(2) . . . . ?
C13 N2 C1 C2 178.22(14) . . . . ?
C3 N1 C2 C1 -1.3(2) . . . . ?
C3 N1 C2 C9 -176.06(14) . . . . ?
O1 C1 C2 N1 -177.42(17) . . . . ?
N2 C1 C2 N1 1.5(2) . . . . ?
O1 C1 C2 C9 -2.7(2) . . . . ?
N2 C1 C2 C9 176.16(14) . . . . ?
C2 N1 C3 C4 179.27(15) . . . . ?
C2 N1 C3 C8 0.4(2) . . . . ?
N1 C3 C4 C5 -179.11(16) . . . . ?
C8 C3 C4 C5 -0.2(3) . . . . ?
C3 C4 C5 C6 -0.2(3) . . . . ?
C4 C5 C6 C7 0.2(3) . . . . ?
C5 C6 C7 C8 0.2(3) . . . . ?
C6 C7 C8 N2 178.44(16) . . . . ?
C6 C7 C8 C3 -0.6(2) . . . . ?
C1 N2 C8 C7 -179.26(15) . . . . ?
C13 N2 C8 C7 2.0(2) . . . . ?
C1 N2 C8 C3 -0.2(2) . . . . ?
C13 N2 C8 C3 -179.02(14) . . . . ?
N1 C3 C8 C7 179.44(15) . . . . ?
C4 C3 C8 C7 0.6(2) . . . . ?
N1 C3 C8 N2 0.4(2) . . . . ?
C4 C3 C8 N2 -178.45(15) . . . . ?
N1 C2 C9 C10 -117.23(17) . . . . ?
C1 C2 C9 C10 67.8(2) . . . . ?
C2 C9 C10 O2 -68.2(2) . . . . ?
C2 C9 C10 C11 54.8(2) . . . . ?
C2 C9 C10 C12 173.94(17) . . . . ?
O2 C10 C11 F2' 173.9(6) . . . . ?
C12 C10 C11 F2' -71.1(6) . . . . ?
C9 C10 C11 F2' 46.6(6) . . . . ?
O2 C10 C11 F1 69.8(7) . . . . ?
C12 C10 C11 F1 -175.2(6) . . . . ?
C9 C10 C11 F1 -57.5(7) . . . . ?
O2 C10 C11 F3' -58.1(7) . . . . ?
C12 C10 C11 F3' 57.0(7) . . . . ?
C9 C10 C11 F3' 174.7(7) . . . . ?
O2 C10 C11 F3 -51.7(7) . . . . ?
C12 C10 C11 F3 63.3(7) . . . . ?
C9 C10 C11 F3 -179.0(7) . . . . ?
O2 C10 C11 F2 -171.6(5) . . . . ?
C12 C10 C11 F2 -56.6(5) . . . . ?
C9 C10 C11 F2 61.1(5) . . . . ?
O2 C10 C11 F1' 55.7(6) . . . . ?
C12 C10 C11 F1' 170.7(6) . . . . ?
C9 C10 C11 F1' -71.6(6) . . . . ?
O2 C10 C12 F4 -175.5(7) . . . . ?
C11 C10 C12 F4 68.2(8) . . . . ?
C9 C10 C12 F4 -51.6(8) . . . . ?
O2 C10 C12 F5' -76.7(6) . . . . ?
C11 C10 C12 F5' 167.0(6) . . . . ?
C9 C10 C12 F5' 47.2(6) . . . . ?
O2 C10 C12 F5 52.8(6) . . . . ?
C11 C10 C12 F5 -63.5(6) . . . . ?
C9 C10 C12 F5 176.7(6) . . . . ?
O2 C10 C12 F6' 50.4(5) . . . . ?
C11 C10 C12 F6' -65.9(5) . . . . ?
C9 C10 C12 F6' 174.2(4) . . . . ?
O2 C10 C12 F6 -53.6(5) . . . . ?
C11 C10 C12 F6 -169.9(5) . . . . ?
C9 C10 C12 F6 70.3(5) . . . . ?
O2 C10 C12 F4' 165.9(6) . . . . ?
C11 C10 C12 F4' 49.6(6) . . . . ?
C9 C10 C12 F4' -70.2(6) . . . . ?
C1 N2 C13 C14 107.57(17) . . . . ?
C8 N2 C13 C14 -73.6(2) . . . . ?
N2 C13 C14 C19 -42.9(2) . . . . ?
N2 C13 C14 C15 138.01(17) . . . . ?
C19 C14 C15 C16 1.1(3) . . . . ?
C13 C14 C15 C16 -179.80(16) . . . . ?
C14 C15 C16 C17 0.8(3) . . . . ?
C15 C16 C17 C18 -2.1(3) . . . . ?
C15 C16 C17 N3 175.91(17) . . . . ?
O4 N3 C17 C18 176.58(19) . . . . ?
O3 N3 C17 C18 -5.1(3) . . . . ?
O4 N3 C17 C16 -1.5(3) . . . . ?
O3 N3 C17 C16 176.8(2) . . . . ?
C16 C17 C18 C19 1.4(3) . . . . ?
N3 C17 C18 C19 -176.60(16) . . . . ?
C17 C18 C19 C14 0.6(3) . . . . ?
C15 C14 C19 C18 -1.8(3) . . . . ?
C13 C14 C19 C18 179.11(17) . . . . ?
